data_8104549
loop_
_publ_author_name
'Wei, Baiying'
'Cao, Chenzhong'

_publ_section_title
;
 Crystal structure of [6,6&#x2032;-((1E,1&#x2032;E)-(propane-1,3-
 diylbis(azaneylylidene))bis(methaneylylidene)) bis(3-chlorophenol)-\k 4
 N,N&#x2032;,O,O&#x2032;] copper(II), C17H14Cl2CuN2O2
;
_journal_issue 6
_journal_name_full 'Zeitschrift f\"ur Kristallographie - New Crystal Structures'
_journal_page_first 1143
_journal_page_last 1144
_journal_paper_doi 10.1515/ncrs-2021-0249
_journal_volume 236
_journal_year 2021
_chemical_formula_moiety 'C17 H14 Cl2 Cu N2 O2'
_chemical_formula_sum 'C17 H14 Cl2 Cu N2 O2'
_chemical_formula_weight 412.74
_space_group_crystal_system monoclinic
_space_group_IT_number 15
_space_group_name_Hall '-C 2yc'
_space_group_name_H-M_alt 'C 1 2/c 1'
_atom_sites_solution_hydrogens geom
_cell_angle_alpha 90
_cell_angle_beta 94.159(3)
_cell_angle_gamma 90
_cell_formula_units_Z 4
_cell_length_a 22.743(4)
_cell_length_b 8.0434(15)
_cell_length_c 8.9388(17)
_cell_measurement_reflns_used 979
_cell_measurement_temperature 296(2)
_cell_measurement_theta_max 19.87
_cell_measurement_theta_min 2.69
_cell_volume 1630.9(5)
_computing_cell_refinement 'SAINT V8.38A (?, 2016)'
_computing_data_reduction 'SAINT V8.38A (?, 2016)'
_computing_molecular_graphics 'Olex2 (Dolomanov et al., 2009)'
_computing_publication_material 'Olex2 (Dolomanov et al., 2009)'
_computing_structure_refinement 'ShelXL (Sheldrick, 2015)'
_computing_structure_solution 'ShelXT (Sheldrick, 2015)'
_diffrn_ambient_temperature 296.15
_diffrn_measured_fraction_theta_full 0.998
_diffrn_measured_fraction_theta_max 0.998
_diffrn_measurement_device_type 'Bruker APEX-II CCD'
_diffrn_measurement_method '\f and \w scans'
_diffrn_radiation_type MoK\a
_diffrn_radiation_wavelength 0.71073
_diffrn_reflns_av_R_equivalents 0.0231
_diffrn_reflns_av_unetI/netI 0.0263
_diffrn_reflns_Laue_measured_fraction_full 0.998
_diffrn_reflns_Laue_measured_fraction_max 0.998
_diffrn_reflns_limit_h_max 25
_diffrn_reflns_limit_h_min -26
_diffrn_reflns_limit_k_max 9
_diffrn_reflns_limit_k_min -9
_diffrn_reflns_limit_l_max 8
_diffrn_reflns_limit_l_min -10
_diffrn_reflns_number 4151
_diffrn_reflns_point_group_measured_fraction_full 0.998
_diffrn_reflns_point_group_measured_fraction_max 0.998
_diffrn_reflns_theta_full 25.003
_diffrn_reflns_theta_max 25.003
_diffrn_reflns_theta_min 2.687
_diffrn_standards_number 0
_exptl_absorpt_coefficient_mu 1.679
_exptl_absorpt_correction_T_max 0.7454
_exptl_absorpt_correction_T_min 0.6456
_exptl_absorpt_correction_type multi-scan
_exptl_absorpt_process_details
;
SADABS-2016/2 (Bruker,2016/2) was used for absorption correction.
wR2(int) was 0.0508 before and 0.0345 after correction.
The Ratio of minimum to maximum transmission is 0.8661.
The \l/2 correction factor is Not present.
;
_exptl_crystal_colour Black
_exptl_crystal_density_diffrn 1.681
_exptl_crystal_description Block
_exptl_crystal_F_000 836
_exptl_crystal_size_max 0.22
_exptl_crystal_size_mid 0.18
_exptl_crystal_size_min 0.14
_refine_diff_density_max 0.497
_refine_diff_density_min -0.358
_refine_diff_density_rms 0.049
_refine_ls_extinction_coef .
_refine_ls_extinction_method none
_refine_ls_goodness_of_fit_ref 1.083
_refine_ls_hydrogen_treatment constr
_refine_ls_matrix_type full
_refine_ls_number_parameters 123
_refine_ls_number_reflns 1449
_refine_ls_number_restraints 4
_refine_ls_restrained_S_all 1.090
_refine_ls_R_factor_all 0.0493
_refine_ls_R_factor_gt 0.0376
_refine_ls_shift/su_max 0.000
_refine_ls_shift/su_mean 0.000
_refine_ls_structure_factor_coef Fsqd
_refine_ls_weighting_details 'w=1/[\s^2^(Fo^2^)+(0.0457P)^2^+1.0253P] where P=(Fo^2^+2Fc^2^)/3'
_refine_ls_weighting_scheme calc
_refine_ls_wR_factor_gt 0.0932
_refine_ls_wR_factor_ref 0.0997
_reflns_Friedel_coverage 0.000
_reflns_Friedel_fraction_full .
_reflns_Friedel_fraction_max .
_reflns_number_gt 1154
_reflns_number_total 1449
_reflns_threshold_expression 'I > 2\s(I)'
_cod_data_source_file suppl_j_ncrs-2021-0249_suppl.cif
_cod_data_source_block z20200320a_0m
_cod_depositor_comments
;
The following automatic conversions were performed:

data item '_exptl_absorpt_correction_type' value 'Multi-scan' was
changed to 'multi-scan' in accordance with the built-in table derived
from the CIF Core dictionary named 'cif_core.dic' version 2.4.5 last
updated on 2014-11-21.

Automatic conversion script
Id: cif_fix_values 8738 2021-04-28 16:35:53Z antanas 
;
_cod_original_cell_volume 1630.8(5)
_cod_database_code 8104549
_shelx_space_group_comment
;
The symmetry employed for this shelxl refinement is uniquely defined
by the following loop, which should always be used as a source of
symmetry information in preference to the above space-group names.
They are only intended as comments.
;
_shelx_estimated_absorpt_t_max 0.799
_shelx_estimated_absorpt_t_min 0.709
_olex2_refinement_description
;
1. Fixed Uiso
 At 1.2 times of:
  All C(H) groups, All C(H,H) groups
2. Restrained distances
 C9-C8
 1.55 with sigma of 0.02
 N1-C8 = N1_$1-C10
 1.46 with sigma of 0.01
3. Rigid bond restraints
 C7, C6
 with sigma for 1-2 distances of 0.002 and sigma for 1-3 distances of 0.002
4. Others
 Fixed Sof: C8(0.5) H8A(0.5) H8B(0.5) C9(0.5) H9A(0.5) H9B(0.5) C10(0.5)
 H10A(0.5) H10B(0.5)
5.a Secondary CH2 refined with riding coordinates:
 C8(H8A,H8B), C9(H9A,H9B), C10(H10A,H10B)
5.b Aromatic/amide H refined with riding coordinates:
 C2(H2), C4(H4), C5(H5), C7(H7)
;
_olex2_submission_special_instructions 'No special instructions were received'

loop_
_space_group_symop_operation_xyz
'x, y, z'
'-x, y, -z+1/2'
'x+1/2, y+1/2, z'
'-x+1/2, y+1/2, -z+1/2'
'-x, -y, -z'
'x, -y, z-1/2'
'-x+1/2, -y+1/2, -z'
'x+1/2, -y+1/2, z-1/2'

loop_
_atom_site_label
_atom_site_type_symbol
_atom_site_fract_x
_atom_site_fract_y
_atom_site_fract_z
_atom_site_U_iso_or_equiv
_atom_site_adp_type
_atom_site_occupancy
_atom_site_site_symmetry_order
_atom_site_calc_flag
_atom_site_refinement_flags_posn
_atom_site_refinement_flags_adp
_atom_site_refinement_flags_occupancy
_atom_site_disorder_assembly
_atom_site_disorder_group
Cu1 Cu 0.500000 0.46495(6) 0.750000 0.0615(2) Uani 1 2 d S T P A .
Cl1 Cl 0.28741(5) -0.06158(17) 0.44459(13) 0.1018(4) Uani 1 1 d . . . . .
O1 O 0.44328(10) 0.2942(3) 0.7093(3) 0.0628(6) Uani 1 1 d . . . . .
N1 N 0.45644(15) 0.6245(3) 0.6191(4) 0.0748(9) Uani 1 1 d D . . . .
C1 C 0.40053(13) 0.2882(4) 0.6034(4) 0.0580(8) Uani 1 1 d . . . . .
C2 C 0.36714(13) 0.1414(5) 0.5848(4) 0.0629(9) Uani 1 1 d . . . . .
H2 H 0.373861 0.053845 0.651793 0.075 Uiso 1 1 calc R . . . .
C3 C 0.32476(14) 0.1267(6) 0.4684(4) 0.0737(10) Uani 1 1 d . . . . .
C4 C 0.31140(18) 0.2532(7) 0.3696(5) 0.0928(13) Uani 1 1 d . . . . .
H4 H 0.283212 0.239169 0.289861 0.111 Uiso 1 1 calc R . . . .
C5 C 0.34051(19) 0.4007(7) 0.3910(4) 0.0899(13) Uani 1 1 d . . . . .
H5 H 0.330381 0.488990 0.327046 0.108 Uiso 1 1 calc R . . . .
C6 C 0.38572(15) 0.4242(5) 0.5072(4) 0.0668(9) Uani 1 1 d . U . . .
C7 C 0.41233(19) 0.5829(5) 0.5270(5) 0.0768(10) Uani 1 1 d . U . . .
H7 H 0.396109 0.667446 0.466207 0.092 Uiso 1 1 calc R . . . .
C8 C 0.4630(11) 0.8084(12) 0.618(3) 0.125(9) Uani 0.5 1 d D . . A -1
H8A H 0.427850 0.859470 0.652911 0.150 Uiso 0.5 1 calc R . . A -1
H8B H 0.467233 0.846092 0.516234 0.150 Uiso 0.5 1 calc R . . A -1
C9 C 0.5166(5) 0.8622(9) 0.7182(16) 0.100(4) Uani 0.5 1 d D . . A -1
H9A H 0.551721 0.827456 0.671390 0.120 Uiso 0.5 1 calc R . . A -1
H9B H 0.517028 0.982707 0.722659 0.120 Uiso 0.5 1 calc R . . A -1
C10 C 0.5200(10) 0.7979(13) 0.872(2) 0.103(9) Uani 0.5 1 d D . . A -1
H10A H 0.481044 0.799724 0.909843 0.123 Uiso 0.5 1 calc R . . A -1
H10B H 0.545369 0.869600 0.936092 0.123 Uiso 0.5 1 calc R . . A -1

loop_
_atom_site_aniso_label
_atom_site_aniso_U_11
_atom_site_aniso_U_22
_atom_site_aniso_U_33
_atom_site_aniso_U_23
_atom_site_aniso_U_13
_atom_site_aniso_U_12
Cu1 0.0744(4) 0.0363(3) 0.0740(4) 0.000 0.0078(3) 0.000
Cl1 0.0748(6) 0.1356(11) 0.0923(8) -0.0311(7) -0.0115(6) -0.0190(6)
O1 0.0712(13) 0.0472(12) 0.0669(14) 0.0079(11) -0.0153(12) 0.0001(10)
N1 0.099(2) 0.0407(16) 0.088(2) 0.0098(15) 0.0305(19) 0.0168(16)
C1 0.0555(18) 0.064(2) 0.055(2) -0.0012(16) 0.0044(16) 0.0175(16)
C2 0.0563(18) 0.074(2) 0.058(2) -0.0049(18) -0.0014(16) 0.0062(17)
C3 0.0529(19) 0.109(3) 0.059(2) -0.013(2) -0.0001(17) 0.006(2)
C4 0.076(3) 0.133(4) 0.067(3) -0.001(3) -0.011(2) 0.024(3)
C5 0.092(3) 0.116(4) 0.062(3) 0.025(2) 0.007(2) 0.045(3)
C6 0.070(2) 0.0768(19) 0.055(2) 0.0108(18) 0.0105(17) 0.0311(16)
C7 0.097(3) 0.0666(19) 0.070(2) 0.0198(19) 0.025(2) 0.0361(18)
C8 0.166(17) 0.032(7) 0.18(2) -0.005(9) 0.013(13) 0.006(8)
C9 0.124(10) 0.027(4) 0.156(13) 0.003(6) 0.062(8) -0.012(5)
C10 0.143(15) 0.041(8) 0.134(17) -0.036(10) 0.075(14) -0.030(8)

loop_
_atom_type_symbol
_atom_type_description
_atom_type_scat_dispersion_real
_atom_type_scat_dispersion_imag
_atom_type_scat_source
C C 0.0033 0.0016 'International Tables Vol C Tables 4.2.6.8 and 6.1.1.4'
H H 0.0000 0.0000 'International Tables Vol C Tables 4.2.6.8 and 6.1.1.4'
Cl Cl 0.1484 0.1585 'International Tables Vol C Tables 4.2.6.8 and 6.1.1.4'
Cu Cu 0.3201 1.2651 'International Tables Vol C Tables 4.2.6.8 and 6.1.1.4'
N N 0.0061 0.0033 'International Tables Vol C Tables 4.2.6.8 and 6.1.1.4'
O O 0.0106 0.0060 'International Tables Vol C Tables 4.2.6.8 and 6.1.1.4'

loop_
_geom_angle_atom_site_label_1
_geom_angle_atom_site_label_2
_geom_angle_atom_site_label_3
_geom_angle
_geom_angle_site_symmetry_1
_geom_angle_site_symmetry_3
O1 Cu1 O1 87.50(13) 2_656 .
O1 Cu1 N1 93.00(12) . .
O1 Cu1 N1 153.53(11) 2_656 .
O1 Cu1 N1 93.00(12) 2_656 2_656
O1 Cu1 N1 153.53(11) . 2_656
N1 Cu1 N1 98.0(2) 2_656 .
C1 O1 Cu1 128.6(2) . .
C7 N1 Cu1 123.1(3) . .
C7 N1 C8 109.1(9) . .
C8 N1 Cu1 127.6(9) . .
O1 C1 C2 118.9(3) . .
O1 C1 C6 122.8(3) . .
C2 C1 C6 118.3(3) . .
C1 C2 H2 119.8 . .
C3 C2 C1 120.4(4) . .
C3 C2 H2 119.8 . .
C2 C3 Cl1 118.6(3) . .
C4 C3 Cl1 119.0(3) . .
C4 C3 C2 122.5(4) . .
C3 C4 H4 120.9 . .
C5 C4 C3 118.2(4) . .
C5 C4 H4 120.9 . .
C4 C5 H5 118.8 . .
C4 C5 C6 122.4(4) . .
C6 C5 H5 118.8 . .
C1 C6 C5 117.9(4) . .
C1 C6 C7 122.6(3) . .
C7 C6 C5 119.4(4) . .
N1 C7 C6 128.0(3) . .
N1 C7 H7 116.0 . .
C6 C7 H7 116.0 . .
N1 C8 H8A 109.5 . .
N1 C8 H8B 109.5 . .
N1 C8 C9 110.8(12) . .
H8A C8 H8B 108.1 . .
C9 C8 H8A 109.5 . .
C9 C8 H8B 109.5 . .
C8 C9 H9A 108.3 . .
C8 C9 H9B 108.3 . .
H9A C9 H9B 107.4 . .
C10 C9 C8 116.0(14) . .
C10 C9 H9A 108.3 . .
C10 C9 H9B 108.3 . .
N1 C10 H10A 109.3 2_656 .
N1 C10 H10B 109.3 2_656 .
C9 C10 N1 111.8(11) . 2_656
C9 C10 H10A 109.3 . .
C9 C10 H10B 109.3 . .
H10A C10 H10B 107.9 . .

loop_
_geom_bond_atom_site_label_1
_geom_bond_atom_site_label_2
_geom_bond_distance
_geom_bond_site_symmetry_2
Cu1 O1 1.901(2) 2_656
Cu1 O1 1.901(2) .
Cu1 N1 1.957(3) .
Cu1 N1 1.957(3) 2_656
Cl1 C3 1.742(4) .
O1 C1 1.308(4) .
N1 C7 1.295(5) .
N1 C8 1.487(9) .
C1 C2 1.407(5) .
C1 C6 1.417(5) .
C2 H2 0.9300 .
C2 C3 1.371(4) .
C3 C4 1.368(6) .
C4 H4 0.9300 .
C4 C5 1.365(6) .
C5 H5 0.9300 .
C5 C6 1.421(6) .
C6 C7 1.418(6) .
C7 H7 0.9300 .
C8 H8A 0.9700 .
C8 H8B 0.9700 .
C8 C9 1.522(18) .
C9 H9A 0.9700 .
C9 H9B 0.9700 .
C9 C10 1.47(2) .
C10 H10A 0.9700 .
C10 H10B 0.9700 .
